data_2017650
loop_
_publ_author_name
'Fatila, Elisabeth M.'
'Jennings, Michael C.'
'Goodreid, Jordan'
'Preuss, Kathryn E.'

_publ_section_title
;
 A third polymorph of 4-(2,6-difluorophenyl)-1,2,3,5-dithiadiazolyl
;
_journal_coeditor_code GG3222
_journal_issue 5
_journal_name_full 'Acta Crystallographica Section C'
_journal_page_first o260
_journal_page_last o264
_journal_paper_doi 10.1107/S0108270110014393
_journal_volume 66
_journal_year 2010
_chemical_formula_iupac 'C7 H3 F2 N2 S2'
_chemical_formula_moiety 'C7 H3 F2 N2 S2'
_chemical_formula_sum 'C7 H3 F2 N2 S2'
_chemical_formula_weight 217.23
_chemical_name_systematic
;
4-(2,6-difluorophenyl)-1,2,3,5-dithiadiazolyl
;
_space_group_IT_number 14
_symmetry_cell_setting monoclinic
_symmetry_space_group_name_Hall '-P 2ybc'
_symmetry_space_group_name_H-M 'P 1 21/c 1'
_atom_sites_solution_hydrogens geom
_atom_sites_solution_primary direct
_atom_sites_solution_secondary difmap
_audit_creation_method SHELXL97
_cell_angle_alpha 90.00
_cell_angle_beta 109.846(2)
_cell_angle_gamma 90.00
_cell_formula_units_Z 8
_cell_length_a 10.3839(5)
_cell_length_b 7.9745(3)
_cell_length_c 20.5463(8)
_cell_measurement_reflns_used 6691
_cell_measurement_temperature 110(2)
_cell_measurement_theta_max 27.48
_cell_measurement_theta_min 2.04
_cell_volume 1600.32(12)
_computing_cell_refinement 'DENZO-SMN (Otwinowski & Minor, 1997)'
_computing_data_collection 'COLLECT (Nonius, 2001)'
_computing_data_reduction 'DENZO-SMN (Otwinowski & Minor, 1997)'
_computing_molecular_graphics 'SHELXTL/PC (Sheldrick, 2008)'
_computing_publication_material 'SHELXTL/PC (Sheldrick, 2008)'
_computing_structure_refinement 'SHELXL97 (Sheldrick, 2008)'
_computing_structure_solution 'SHELXS97 (Sheldrick, 2008)'
_diffrn_ambient_temperature 110(2)
_diffrn_measured_fraction_theta_full 0.999
_diffrn_measured_fraction_theta_max 0.999
_diffrn_measurement_device_type 'Nonius KappaCCD'
_diffrn_measurement_method '\f scans, and \w scans with \k offsets'
_diffrn_radiation_monochromator graphite
_diffrn_radiation_source 'fine-focus sealed tube'
_diffrn_radiation_type MoK\a
_diffrn_radiation_wavelength 0.71073
_diffrn_reflns_av_R_equivalents 0.085
_diffrn_reflns_av_sigmaI/netI 0.0652
_diffrn_reflns_limit_h_max 12
_diffrn_reflns_limit_h_min -12
_diffrn_reflns_limit_k_max 9
_diffrn_reflns_limit_k_min -9
_diffrn_reflns_limit_l_max 24
_diffrn_reflns_limit_l_min -24
_diffrn_reflns_number 141999
_diffrn_reflns_theta_full 25.03
_diffrn_reflns_theta_max 25.03
_diffrn_reflns_theta_min 2.76
_diffrn_standards_number 0
_exptl_absorpt_coefficient_mu 0.644
_exptl_absorpt_correction_T_max 0.9685
_exptl_absorpt_correction_T_min 0.7827
_exptl_absorpt_correction_type multi-scan
_exptl_absorpt_process_details '(DENZO-SMN; Otwinowski & Minor, 1997)'
_exptl_crystal_colour blue-red
_exptl_crystal_density_diffrn 1.803
_exptl_crystal_density_method 'not measured'
_exptl_crystal_description needle
_exptl_crystal_F_000 872
_exptl_crystal_size_max 0.40
_exptl_crystal_size_mid 0.11
_exptl_crystal_size_min 0.05
_refine_diff_density_max 0.319
_refine_diff_density_min -0.492
_refine_ls_extinction_method none
_refine_ls_goodness_of_fit_ref 0.994
_refine_ls_hydrogen_treatment constr
_refine_ls_matrix_type full
_refine_ls_number_parameters 235
_refine_ls_number_reflns 2831
_refine_ls_number_restraints 0
_refine_ls_restrained_S_all 0.994
_refine_ls_R_factor_all 0.0656
_refine_ls_R_factor_gt 0.0389
_refine_ls_shift/su_max 0.000
_refine_ls_shift/su_mean 0.000
_refine_ls_structure_factor_coef Fsqd
_refine_ls_weighting_details 'calc w = 1/[\s^2^(Fo^2^)+(0.0459P)^2^] where P=(Fo^2^+2Fc^2^)/3'
_refine_ls_weighting_scheme calc
_refine_ls_wR_factor_gt 0.0829
_refine_ls_wR_factor_ref 0.0917
_reflns_number_gt 2045
_reflns_number_total 2831
_reflns_threshold_expression I>2\s(I)
_cod_data_source_file gg3222.cif
_cod_data_source_block I
_cod_original_sg_symbol_H-M 'P 21/c'
_cod_database_code 2017650
_cod_database_fobs_code 2017650

loop_
_symmetry_equiv_pos_as_xyz
'x, y, z'
'-x, y+1/2, -z+1/2'
'-x, -y, -z'
'x, -y-1/2, z-1/2'

loop_
_atom_site_type_symbol
_atom_site_label
_atom_site_fract_x
_atom_site_fract_y
_atom_site_fract_z
_atom_site_U_iso_or_equiv
_atom_site_adp_type
_atom_site_calc_flag
_atom_site_refinement_flags
_atom_site_occupancy
_atom_site_disorder_assembly
_atom_site_disorder_group
S S1 0.01436(8) 0.99771(9) 0.26038(4) 0.0214(2) Uani d . 1 . .
S S2 0.18635(8) 1.15194(9) 0.28564(4) 0.0214(2) Uani d . 1 . .
F F12 0.42018(15) 0.74548(19) 0.42224(8) 0.0221(4) Uani d . 1 . .
F F13 0.24386(16) 0.6340(2) 0.18422(8) 0.0255(4) Uani d . 1 . .
N N3 0.2970(2) 0.9981(3) 0.30063(12) 0.0186(6) Uani d . 1 . .
N N5 0.1030(2) 0.8243(3) 0.27239(13) 0.0202(6) Uani d . 1 . .
C C4 0.2381(3) 0.8462(4) 0.29171(14) 0.0180(7) Uani d . 1 . .
C C6 0.3274(3) 0.6950(4) 0.30268(15) 0.0166(7) Uani d . 1 . .
C C7 0.4155(3) 0.6476(4) 0.36723(15) 0.0182(7) Uani d . 1 . .
C C8 0.4960(3) 0.5079(4) 0.37855(16) 0.0198(7) Uani d . 1 . .
H H8A 0.5535 0.4787 0.4239 0.024 Uiso calc R 1 . .
C C9 0.4918(3) 0.4096(4) 0.32219(16) 0.0222(7) Uani d . 1 . .
H H9A 0.5478 0.3125 0.3288 0.027 Uiso calc R 1 . .
C C10 0.4069(3) 0.4520(4) 0.25647(16) 0.0213(7) Uani d . 1 . .
H H10A 0.4039 0.3853 0.2177 0.026 Uiso calc R 1 . .
C C11 0.3270(3) 0.5923(4) 0.24851(15) 0.0192(7) Uani d . 1 . .
S S21 0.32455(7) 1.11148(10) 0.47806(4) 0.0215(2) Uani d . 1 . .
S S22 0.40824(8) 0.95293(10) 0.56339(4) 0.0206(2) Uani d . 1 . .
F F32 0.23937(16) 0.50462(19) 0.45518(9) 0.0278(5) Uani d . 1 . .
F F33 -0.08452(16) 0.9331(2) 0.43019(9) 0.0270(4) Uani d . 1 . .
N N23 0.2892(2) 0.8106(3) 0.53573(12) 0.0186(6) Uani d . 1 . .
N N25 0.1958(2) 0.9884(3) 0.43985(12) 0.0186(6) Uani d . 1 . .
C C24 0.1947(3) 0.8477(4) 0.47445(15) 0.0188(7) Uani d . 1 . .
C C26 0.0835(3) 0.7248(4) 0.44455(14) 0.0172(7) Uani d . 1 . .
C C27 0.1071(3) 0.5558(4) 0.43745(15) 0.0203(7) Uani d . 1 . .
C C28 0.0059(3) 0.4380(4) 0.41340(15) 0.0233(7) Uani d . 1 . .
H H28A 0.0273 0.3234 0.4096 0.028 Uiso calc R 1 . .
C C29 -0.1287(3) 0.4917(4) 0.39476(15) 0.0258(8) Uani d . 1 . .
H H29A -0.2010 0.4126 0.3782 0.031 Uiso calc R 1 . .
C C30 -0.1592(3) 0.6584(4) 0.39992(15) 0.0240(8) Uani d . 1 . .
H H30A -0.2515 0.6950 0.3869 0.029 Uiso calc R 1 . .
C C31 -0.0535(3) 0.7701(4) 0.42415(15) 0.0204(7) Uani d . 1 . .

loop_
_atom_site_aniso_label
_atom_site_aniso_U_11
_atom_site_aniso_U_22
_atom_site_aniso_U_33
_atom_site_aniso_U_12
_atom_site_aniso_U_13
_atom_site_aniso_U_23
S1 0.0177(4) 0.0175(5) 0.0279(5) 0.0004(3) 0.0062(3) -0.0011(3)
S2 0.0210(4) 0.0158(4) 0.0266(5) 0.0003(3) 0.0068(4) 0.0007(3)
F12 0.0229(9) 0.0221(10) 0.0209(10) 0.0003(7) 0.0068(8) -0.0035(8)
F13 0.0289(10) 0.0281(11) 0.0179(10) 0.0030(8) 0.0058(8) -0.0001(8)
N3 0.0171(13) 0.0154(15) 0.0221(15) 0.0018(11) 0.0049(11) 0.0007(10)
N5 0.0160(14) 0.0159(15) 0.0290(16) 0.0032(11) 0.0079(12) -0.0016(12)
C4 0.0220(17) 0.0172(18) 0.0152(17) 0.0001(13) 0.0069(14) -0.0002(12)
C6 0.0150(16) 0.0129(17) 0.0238(18) -0.0023(13) 0.0092(13) -0.0002(13)
C7 0.0194(16) 0.0172(17) 0.0184(18) -0.0033(13) 0.0071(14) -0.0039(13)
C8 0.0170(16) 0.0234(19) 0.0195(18) 0.0006(14) 0.0069(14) 0.0010(13)
C9 0.0214(17) 0.0157(18) 0.032(2) 0.0051(13) 0.0126(15) 0.0023(14)
C10 0.0241(18) 0.0176(17) 0.0233(18) -0.0007(14) 0.0095(15) -0.0063(14)
C11 0.0202(17) 0.0202(18) 0.0161(17) -0.0014(14) 0.0048(14) 0.0047(13)
S21 0.0217(4) 0.0171(5) 0.0252(5) 0.0001(3) 0.0072(4) 0.0021(3)
S22 0.0198(4) 0.0218(5) 0.0191(4) -0.0017(3) 0.0053(3) 0.0001(3)
F32 0.0227(10) 0.0197(11) 0.0413(12) 0.0022(8) 0.0112(9) -0.0010(8)
F33 0.0220(10) 0.0241(11) 0.0335(11) 0.0043(8) 0.0074(8) 0.0010(8)
N23 0.0175(13) 0.0169(14) 0.0200(15) 0.0001(11) 0.0047(12) -0.0001(11)
N25 0.0157(13) 0.0180(15) 0.0219(15) -0.0020(11) 0.0063(11) 0.0025(11)
C24 0.0172(16) 0.0217(18) 0.0201(18) 0.0040(13) 0.0098(14) -0.0010(14)
C26 0.0186(16) 0.0186(18) 0.0143(17) -0.0015(13) 0.0054(13) 0.0015(12)
C27 0.0177(17) 0.0246(19) 0.0195(18) 0.0035(14) 0.0076(14) 0.0049(14)
C28 0.0276(19) 0.0195(18) 0.0239(19) -0.0024(15) 0.0103(15) 0.0004(14)
C29 0.0275(18) 0.030(2) 0.0189(19) -0.0108(15) 0.0068(15) -0.0016(14)
C30 0.0193(17) 0.031(2) 0.0196(18) -0.0033(14) 0.0045(14) 0.0024(14)
C31 0.0248(18) 0.0193(18) 0.0170(18) 0.0022(14) 0.0068(14) 0.0013(13)

loop_
_atom_type_symbol
_atom_type_description
_atom_type_scat_dispersion_real
_atom_type_scat_dispersion_imag
_atom_type_scat_source
C C 0.0033 0.0016 'International Tables Vol C Tables 4.2.6.8 and 6.1.1.4'
H H 0.0000 0.0000 'International Tables Vol C Tables 4.2.6.8 and 6.1.1.4'
F F 0.0171 0.0103 'International Tables Vol C Tables 4.2.6.8 and 6.1.1.4'
N N 0.0061 0.0033 'International Tables Vol C Tables 4.2.6.8 and 6.1.1.4'
S S 0.1246 0.1234 'International Tables Vol C Tables 4.2.6.8 and 6.1.1.4'

loop_
_geom_angle_atom_site_label_1
_geom_angle_atom_site_label_2
_geom_angle_atom_site_label_3
_geom_angle_site_symmetry_1
_geom_angle_site_symmetry_3
_geom_angle
_geom_angle_publ_flag
N5 S1 S2 . . 94.07(9) ?
N3 S2 S1 . . 95.26(9) ?
C4 N3 S2 . . 113.1(2) ?
C4 N5 S1 . . 114.6(2) ?
N5 C4 N3 . . 123.0(3) ?
N5 C4 C6 . . 118.5(3) ?
N3 C4 C6 . . 118.6(2) ?
C11 C6 C7 . . 115.5(3) ?
C11 C6 C4 . . 121.8(3) ?
C7 C6 C4 . . 122.7(3) ?
F12 C7 C8 . . 118.7(3) ?
F12 C7 C6 . . 117.7(3) ?
C8 C7 C6 . . 123.6(3) ?
C7 C8 C9 . . 118.4(3) ?
C7 C8 H8A . . 120.8 ?
C9 C8 H8A . . 120.8 ?
C10 C9 C8 . . 120.4(3) ?
C10 C9 H9A . . 119.8 ?
C8 C9 H9A . . 119.8 ?
C11 C10 C9 . . 118.5(3) ?
C11 C10 H10A . . 120.8 ?
C9 C10 H10A . . 120.8 ?
F13 C11 C10 . . 118.6(3) ?
F13 C11 C6 . . 117.9(3) ?
C10 C11 C6 . . 123.6(3) ?
N25 S21 S22 . . 94.53(9) ?
N23 S22 S21 . . 94.50(9) ?
C24 N23 S22 . . 113.6(2) ?
C24 N25 S21 . . 113.9(2) ?
N25 C24 N23 . . 123.5(3) ?
N25 C24 C26 . . 118.9(3) ?
N23 C24 C26 . . 117.6(3) ?
C27 C26 C31 . . 114.9(3) ?
C27 C26 C24 . . 123.2(3) ?
C31 C26 C24 . . 121.9(3) ?
F32 C27 C28 . . 118.2(3) ?
F32 C27 C26 . . 117.5(3) ?
C28 C27 C26 . . 124.2(3) ?
C27 C28 C29 . . 117.8(3) ?
C27 C28 H28A . . 121.1 ?
C29 C28 H28A . . 121.1 ?
C30 C29 C28 . . 120.8(3) ?
C30 C29 H29A . . 119.6 ?
C28 C29 H29A . . 119.6 ?
C31 C30 C29 . . 118.6(3) ?
C31 C30 H30A . . 120.7 ?
C29 C30 H30A . . 120.7 ?
F33 C31 C30 . . 118.1(3) ?
F33 C31 C26 . . 118.3(3) ?
C30 C31 C26 . . 123.6(3) ?

loop_
_geom_bond_atom_site_label_1
_geom_bond_atom_site_label_2
_geom_bond_site_symmetry_2
_geom_bond_distance
_geom_bond_publ_flag
S1 N5 . 1.633(2) ?
S1 S2 . 2.0838(10) ?
S2 N3 . 1.637(2) ?
F12 C7 . 1.361(3) ?
F13 C11 . 1.352(3) ?
N3 C4 . 1.341(3) ?
N5 C4 . 1.333(3) ?
C4 C6 . 1.491(4) ?
C6 C11 . 1.381(4) ?
C6 C7 . 1.384(4) ?
C7 C8 . 1.364(4) ?
C8 C9 . 1.387(4) ?
C8 H8A . 0.9500 ?
C9 C10 . 1.381(4) ?
C9 H9A . 0.9500 ?
C10 C11 . 1.369(4) ?
C10 H10A . 0.9500 ?
S21 N25 . 1.629(2) ?
S21 S22 . 2.0960(11) ?
S22 N23 . 1.632(2) ?
F32 C27 . 1.359(3) ?
F33 C31 . 1.355(3) ?
N23 C24 . 1.341(3) ?
N25 C24 . 1.330(3) ?
C24 C26 . 1.480(4) ?
C26 C27 . 1.386(4) ?
C26 C31 . 1.387(4) ?
C27 C28 . 1.370(4) ?
C28 C29 . 1.386(4) ?
C28 H28A . 0.9500 ?
C29 C30 . 1.379(4) ?
C29 H29A . 0.9500 ?
C30 C31 . 1.369(4) ?
C30 H30A . 0.9500 ?

loop_
_geom_torsion_atom_site_label_1
_geom_torsion_atom_site_label_2
_geom_torsion_atom_site_label_3
_geom_torsion_atom_site_label_4
_geom_torsion_site_symmetry_1
_geom_torsion_site_symmetry_2
_geom_torsion_site_symmetry_3
_geom_torsion_site_symmetry_4
_geom_torsion
_geom_torsion_publ_flag
N5 S1 S2 N3 . . . . 0.18(13) ?
S1 S2 N3 C4 . . . . -0.2(2) ?
S2 S1 N5 C4 . . . . -0.1(2) ?
S1 N5 C4 N3 . . . . 0.0(4) ?
S1 N5 C4 C6 . . . . -178.9(2) ?
S2 N3 C4 N5 . . . . 0.2(4) ?
S2 N3 C4 C6 . . . . 179.1(2) ?
N5 C4 C6 C11 . . . . 67.7(4) ?
N3 C4 C6 C11 . . . . -111.2(3) ?
N5 C4 C6 C7 . . . . -112.1(3) ?
N3 C4 C6 C7 . . . . 69.0(4) ?
C11 C6 C7 F12 . . . . 179.6(2) ?
C4 C6 C7 F12 . . . . -0.6(4) ?
C11 C6 C7 C8 . . . . -1.2(4) ?
C4 C6 C7 C8 . . . . 178.6(3) ?
F12 C7 C8 C9 . . . . -179.3(3) ?
C6 C7 C8 C9 . . . . 1.4(5) ?
C7 C8 C9 C10 . . . . -0.7(4) ?
C8 C9 C10 C11 . . . . -0.3(4) ?
C9 C10 C11 F13 . . . . 179.9(3) ?
C9 C10 C11 C6 . . . . 0.5(5) ?
C7 C6 C11 F13 . . . . -179.3(2) ?
C4 C6 C11 F13 . . . . 0.9(4) ?
C7 C6 C11 C10 . . . . 0.1(4) ?
C4 C6 C11 C10 . . . . -179.7(3) ?
N25 S21 S22 N23 . . . . -0.22(12) ?
S21 S22 N23 C24 . . . . 0.7(2) ?
S22 S21 N25 C24 . . . . -0.3(2) ?
S21 N25 C24 N23 . . . . 1.0(4) ?
S21 N25 C24 C26 . . . . -179.3(2) ?
S22 N23 C24 N25 . . . . -1.2(4) ?
S22 N23 C24 C26 . . . . 179.1(2) ?
N25 C24 C26 C27 . . . . 129.4(3) ?
N23 C24 C26 C27 . . . . -50.9(4) ?
N25 C24 C26 C31 . . . . -53.4(4) ?
N23 C24 C26 C31 . . . . 126.3(3) ?
C31 C26 C27 F32 . . . . 178.6(2) ?
C24 C26 C27 F32 . . . . -4.1(4) ?
C31 C26 C27 C28 . . . . -1.0(4) ?
C24 C26 C27 C28 . . . . 176.4(3) ?
F32 C27 C28 C29 . . . . -179.3(2) ?
C26 C27 C28 C29 . . . . 0.2(4) ?
C27 C28 C29 C30 . . . . 0.4(4) ?
C28 C29 C30 C31 . . . . -0.3(5) ?
C29 C30 C31 F33 . . . . -178.8(3) ?
C29 C30 C31 C26 . . . . -0.6(5) ?
C27 C26 C31 F33 . . . . 179.4(2) ?
C24 C26 C31 F33 . . . . 2.0(4) ?
C27 C26 C31 C30 . . . . 1.2(4) ?
C24 C26 C31 C30 . . . . -176.2(3) ?
